data_4117764
loop_
_publ_author_name
'Yanchuan Zhao'
'Bing Gao'
'Jinbo Hu'

_publ_section_title
;
 From Olefination to Alkylation: In-Situ Halogenation of Julia-Kocienski
 Intermediates Leading to Formal Nucleophilic Iodo- and
 Bromodifluoromethylation of Carbonyl Compounds
;
_journal_name_full 'Journal of the American Chemical Society'
_journal_page_first 5790
_journal_page_last 5793
_journal_paper_doi 10.1021/ja301601b
_journal_volume 134
_journal_year 2012
_chemical_formula_sum 'C17 H13 N O3 S'
_chemical_formula_weight 311.34
_chemical_name_systematic
; 
 ? 
;
_space_group_IT_number 14
_symmetry_cell_setting monoclinic
_symmetry_space_group_name_Hall '-P 2ybc'
_symmetry_space_group_name_H-M 'P 1 21/c 1'
_atom_sites_solution_hydrogens geom
_atom_sites_solution_primary direct
_atom_sites_solution_secondary difmap
_audit_creation_method SHELXL-97
_cell_angle_alpha 90.00
_cell_angle_beta 91.641(4)
_cell_angle_gamma 90.00
_cell_formula_units_Z 4
_cell_length_a 15.9468(8)
_cell_length_b 6.0282(4)
_cell_length_c 15.2252(8)
_cell_measurement_reflns_used 3132
_cell_measurement_temperature 133(2)
_cell_measurement_theta_max 65.57
_cell_measurement_theta_min 5.81
_cell_volume 1463.01(14)
_computing_cell_refinement 'Bruker SAINT'
_computing_data_collection 'Bruker APEX2'
_computing_data_reduction 'Bruker SAINT'
_computing_molecular_graphics 'Bruker SHELXTL'
_computing_publication_material 'Bruker SHELXTL'
_computing_structure_refinement 'SHELXL-97 (Sheldrick, 2008)'
_computing_structure_solution 'SHELXS-97 (Sheldrick, 2008)'
_diffrn_ambient_temperature 133(2)
_diffrn_measured_fraction_theta_full 0.975
_diffrn_measured_fraction_theta_max 0.975
_diffrn_measurement_device_type 'Bruker APEX-II CCD'
_diffrn_measurement_method '\f and \w scans'
_diffrn_radiation_monochromator graphite
_diffrn_radiation_source 'fine-focus sealed tube'
_diffrn_radiation_type CuK\a
_diffrn_radiation_wavelength 1.54178
_diffrn_reflns_av_R_equivalents 0.0662
_diffrn_reflns_av_sigmaI/netI 0.0513
_diffrn_reflns_limit_h_max 18
_diffrn_reflns_limit_h_min -18
_diffrn_reflns_limit_k_max 6
_diffrn_reflns_limit_k_min -5
_diffrn_reflns_limit_l_max 16
_diffrn_reflns_limit_l_min -17
_diffrn_reflns_number 13477
_diffrn_reflns_theta_full 65.00
_diffrn_reflns_theta_max 65.00
_diffrn_reflns_theta_min 5.81
_exptl_absorpt_coefficient_mu 2.076
_exptl_absorpt_correction_T_max 0.9795
_exptl_absorpt_correction_T_min 0.6249
_exptl_absorpt_correction_type multi-scan
_exptl_absorpt_process_details sadabs
_exptl_crystal_colour colourless
_exptl_crystal_density_diffrn 1.414
_exptl_crystal_description prism
_exptl_crystal_F_000 648
_exptl_crystal_size_max 0.25
_exptl_crystal_size_mid 0.04
_exptl_crystal_size_min 0.01
_refine_diff_density_max 0.735
_refine_diff_density_min -0.529
_refine_diff_density_rms 0.075
_refine_ls_extinction_method none
_refine_ls_goodness_of_fit_ref 1.033
_refine_ls_hydrogen_treatment constr
_refine_ls_matrix_type full
_refine_ls_number_parameters 199
_refine_ls_number_reflns 2414
_refine_ls_number_restraints 0
_refine_ls_restrained_S_all 1.033
_refine_ls_R_factor_all 0.1023
_refine_ls_R_factor_gt 0.0821
_refine_ls_shift/su_max 0.000
_refine_ls_shift/su_mean 0.000
_refine_ls_structure_factor_coef Fsqd
_refine_ls_weighting_details 'calc w=1/[\s^2^(Fo^2^)+(0.1122P)^2^+3.0074P] where P=(Fo^2^+2Fc^2^)/3'
_refine_ls_weighting_scheme calc
_refine_ls_wR_factor_gt 0.2135
_refine_ls_wR_factor_ref 0.2361
_reflns_number_gt 1835
_reflns_number_total 2414
_reflns_threshold_expression >2sigma(I)
_cod_data_source_file ja301601b_si_004.cif
_cod_data_source_block cu_dm11521_0ma
_cod_database_code 4117764

loop_
_symmetry_equiv_pos_as_xyz
'x, y, z'
'-x, y+1/2, -z+1/2'
'-x, -y, -z'
'x, -y-1/2, z-1/2'

loop_
_atom_site_label
_atom_site_type_symbol
_atom_site_fract_x
_atom_site_fract_y
_atom_site_fract_z
_atom_site_U_iso_or_equiv
_atom_site_adp_type
_atom_site_occupancy
_atom_site_symmetry_multiplicity
_atom_site_calc_flag
_atom_site_refinement_flags
S1 S 0.85399(8) 0.2756(3) 0.10634(9) 0.0688(5) Uani 1 1 d .
O1 O 0.8519(2) 0.1082(9) 0.1679(3) 0.0905(14) Uani 1 1 d .
O2 O 0.9172(3) 0.4424(9) 0.1142(4) 0.115(2) Uani 1 1 d .
O3 O 0.7640(2) -0.0858(6) 0.0244(3) 0.0834(13) Uani 1 1 d .
N1 N 0.8735(2) 0.1501(7) 0.0072(2) 0.0522(10) Uani 1 1 d .
C1 C 0.8247(3) -0.0320(9) -0.0195(3) 0.0600(12) Uani 1 1 d .
C2 C 0.8502(4) -0.1424(12) -0.0963(4) 0.0840(18) Uani 1 1 d .
H2 H 0.8230 -0.2764 -0.1135 0.101 Uiso 1 1 calc R
C3 C 0.9122(4) -0.0623(13) -0.1459(4) 0.087(2) Uani 1 1 d .
H3 H 0.9269 -0.1378 -0.1980 0.104 Uiso 1 1 calc R
C4 C 0.9542(4) 0.1282(12) -0.1213(4) 0.090(2) Uani 1 1 d .
H4 H 0.9960 0.1873 -0.1578 0.109 Uiso 1 1 calc R
C5 C 0.9358(4) 0.2332(10) -0.0441(4) 0.0833(19) Uani 1 1 d .
H5 H 0.9660 0.3622 -0.0262 0.100 Uiso 1 1 calc R
C6 C 0.7584(3) 0.4066(10) 0.0917(3) 0.0626(13) Uani 1 1 d .
H6 H 0.7562 0.5476 0.0639 0.075 Uiso 1 1 calc R
C7 C 0.6888(3) 0.3165(9) 0.1181(3) 0.0548(12) Uani 1 1 d .
H7 H 0.6924 0.1705 0.1415 0.066 Uiso 1 1 calc R
C8 C 0.6057(3) 0.4218(7) 0.1146(2) 0.0430(10) Uani 1 1 d .
C9 C 0.5412(3) 0.3126(7) 0.1547(2) 0.0413(10) Uani 1 1 d .
H9 H 0.5509 0.1712 0.1806 0.050 Uiso 1 1 calc R
C10 C 0.4593(3) 0.4116(7) 0.1575(2) 0.0409(10) Uani 1 1 d .
C11 C 0.3935(3) 0.3064(8) 0.2008(3) 0.0473(10) Uani 1 1 d .
H11 H 0.4022 0.1648 0.2269 0.057 Uiso 1 1 calc R
C12 C 0.3173(3) 0.4070(9) 0.2053(3) 0.0586(12) Uani 1 1 d .
H12 H 0.2735 0.3356 0.2354 0.070 Uiso 1 1 calc R
C13 C 0.3025(3) 0.6152(9) 0.1661(3) 0.0572(12) Uani 1 1 d .
H13 H 0.2488 0.6826 0.1693 0.069 Uiso 1 1 calc R
C14 C 0.3647(3) 0.7194(8) 0.1237(3) 0.0573(13) Uani 1 1 d .
H14 H 0.3539 0.8590 0.0968 0.069 Uiso 1 1 calc R
C15 C 0.4471(3) 0.6225(7) 0.1187(2) 0.0435(10) Uani 1 1 d .
C16 C 0.5137(3) 0.7269(7) 0.0777(3) 0.0506(11) Uani 1 1 d .
H16 H 0.5049 0.8667 0.0502 0.061 Uiso 1 1 calc R
C17 C 0.5910(3) 0.6317(8) 0.0765(3) 0.0514(11) Uani 1 1 d .
H17 H 0.6357 0.7078 0.0496 0.062 Uiso 1 1 calc R

loop_
_atom_site_aniso_label
_atom_site_aniso_U_11
_atom_site_aniso_U_22
_atom_site_aniso_U_33
_atom_site_aniso_U_23
_atom_site_aniso_U_13
_atom_site_aniso_U_12
S1 0.0558(7) 0.0950(11) 0.0561(8) -0.0170(7) 0.0093(6) -0.0044(7)
O1 0.070(2) 0.141(4) 0.062(2) 0.004(3) 0.0147(19) 0.029(3)
O2 0.072(3) 0.130(4) 0.143(4) -0.078(4) 0.013(3) -0.028(3)
O3 0.063(2) 0.060(2) 0.129(4) -0.002(2) 0.023(2) -0.0142(17)
N1 0.051(2) 0.058(2) 0.048(2) 0.0003(18) 0.0102(16) -0.0125(18)
C1 0.059(3) 0.055(3) 0.067(3) -0.003(2) 0.002(2) -0.008(2)
C2 0.077(4) 0.091(4) 0.083(4) -0.029(4) -0.002(3) -0.002(3)
C3 0.098(5) 0.110(5) 0.052(3) -0.019(3) -0.002(3) 0.021(4)
C4 0.104(5) 0.095(5) 0.076(4) 0.020(4) 0.052(4) 0.007(4)
C5 0.087(4) 0.067(4) 0.098(5) 0.004(3) 0.041(4) -0.023(3)
C6 0.065(3) 0.069(3) 0.054(3) -0.007(2) 0.008(2) 0.000(2)
C7 0.068(3) 0.063(3) 0.033(2) -0.004(2) 0.008(2) -0.004(2)
C8 0.058(2) 0.044(2) 0.027(2) -0.0026(17) 0.0027(17) -0.0012(19)
C9 0.064(3) 0.035(2) 0.0249(19) -0.0027(15) -0.0022(17) 0.0009(18)
C10 0.065(3) 0.035(2) 0.0224(19) -0.0067(15) -0.0019(17) -0.0009(18)
C11 0.063(3) 0.044(2) 0.035(2) -0.0015(18) -0.0007(18) -0.006(2)
C12 0.060(3) 0.061(3) 0.054(3) -0.007(2) -0.005(2) -0.004(2)
C13 0.057(3) 0.065(3) 0.049(3) -0.008(2) -0.007(2) 0.008(2)
C14 0.086(3) 0.044(3) 0.041(2) -0.008(2) -0.017(2) 0.015(2)
C15 0.070(3) 0.034(2) 0.025(2) -0.0036(16) -0.0061(18) 0.0011(19)
C16 0.085(3) 0.034(2) 0.032(2) 0.0005(17) -0.007(2) -0.003(2)
C17 0.077(3) 0.049(3) 0.029(2) -0.0003(18) 0.0030(19) -0.015(2)

loop_
_atom_type_symbol
_atom_type_description
_atom_type_scat_dispersion_real
_atom_type_scat_dispersion_imag
_atom_type_scat_source
C C 0.0181 0.0091 'International Tables Vol C Tables 4.2.6.8 and 6.1.1.4'
H H 0.0000 0.0000 'International Tables Vol C Tables 4.2.6.8 and 6.1.1.4'
N N 0.0311 0.0180 'International Tables Vol C Tables 4.2.6.8 and 6.1.1.4'
O O 0.0492 0.0322 'International Tables Vol C Tables 4.2.6.8 and 6.1.1.4'
S S 0.3331 0.5567 'International Tables Vol C Tables 4.2.6.8 and 6.1.1.4'

loop_
_geom_angle_atom_site_label_1
_geom_angle_atom_site_label_2
_geom_angle_atom_site_label_3
_geom_angle
O1 S1 O2 119.3(3)
O1 S1 N1 106.4(2)
O2 S1 N1 103.8(2)
O1 S1 C6 112.6(2)
O2 S1 C6 108.0(3)
N1 S1 C6 105.6(2)
C5 N1 C1 121.7(5)
C5 N1 S1 119.2(4)
C1 N1 S1 119.1(3)
O3 C1 N1 119.1(5)
O3 C1 C2 124.9(5)
N1 C1 C2 116.0(5)
C3 C2 C1 121.7(6)
C3 C2 H2 119.1
C1 C2 H2 119.1
C2 C3 C4 120.3(6)
C2 C3 H3 119.8
C4 C3 H3 119.8
C5 C4 C3 120.2(5)
C5 C4 H4 119.9
C3 C4 H4 119.9
C4 C5 N1 119.5(6)
C4 C5 H5 120.2
N1 C5 H5 120.2
C7 C6 S1 121.6(5)
C7 C6 H6 119.2
S1 C6 H6 119.2
C6 C7 C8 125.5(5)
C6 C7 H7 117.2
C8 C7 H7 117.2
C9 C8 C17 119.6(4)
C9 C8 C7 117.5(4)
C17 C8 C7 122.9(4)
C8 C9 C10 120.4(4)
C8 C9 H9 119.8
C10 C9 H9 119.8
C11 C10 C15 120.5(4)
C11 C10 C9 121.2(4)
C15 C10 C9 118.3(4)
C12 C11 C10 120.1(4)
C12 C11 H11 119.9
C10 C11 H11 119.9
C11 C12 C13 121.0(5)
C11 C12 H12 119.5
C13 C12 H12 119.5
C14 C13 C12 120.0(5)
C14 C13 H13 120.0
C12 C13 H13 120.0
C13 C14 C15 121.3(4)
C13 C14 H14 119.4
C15 C14 H14 119.4
C16 C15 C10 119.7(4)
C16 C15 C14 123.1(4)
C10 C15 C14 117.2(4)
C17 C16 C15 121.1(4)
C17 C16 H16 119.4
C15 C16 H16 119.4
C16 C17 C8 120.9(4)
C16 C17 H17 119.6
C8 C17 H17 119.6

loop_
_geom_bond_atom_site_label_1
_geom_bond_atom_site_label_2
_geom_bond_distance
S1 O1 1.379(5)
S1 O2 1.427(5)
S1 N1 1.725(4)
S1 C6 1.725(5)
O3 C1 1.236(6)
N1 C5 1.376(6)
N1 C1 1.399(6)
C1 C2 1.415(8)
C2 C3 1.350(9)
C2 H2 0.9500
C3 C4 1.375(10)
C3 H3 0.9500
C4 C5 1.374(9)
C4 H4 0.9500
C5 H5 0.9500
C6 C7 1.309(7)
C6 H6 0.9500
C7 C8 1.469(7)
C7 H7 0.9500
C8 C9 1.379(6)
C8 C17 1.409(6)
C9 C10 1.438(6)
C9 H9 0.9500
C10 C11 1.406(6)
C10 C15 1.413(6)
C11 C12 1.361(7)
C11 H11 0.9500
C12 C13 1.407(7)
C12 H12 0.9500
C13 C14 1.354(7)
C13 H13 0.9500
C14 C15 1.442(7)
C14 H14 0.9500
C15 C16 1.397(6)
C16 C17 1.361(7)
C16 H16 0.9500
C17 H17 0.9500

loop_
_cod_related_entry_id
_cod_related_entry_database
_cod_related_entry_code
1 ChemSpider 30660608
